data_2226000
loop_
_publ_author_name
'Goh, Jia Hao'
'Fun, Hoong-Kun'
Nithinchandra
'Kalluraya, B.'

_publ_section_title
;
 2-Bromo-3-phenyl-1-(3-phenylsydnon-4-yl)prop-2-en-1-one
;
_journal_coeditor_code TK2656
_journal_issue 5
_journal_name_full 'Acta Crystallographica Section E'
_journal_page_first o1225
_journal_page_last o1226
_journal_paper_doi 10.1107/S1600536810015205
_journal_volume 66
_journal_year 2010
_chemical_formula_iupac 'C17 H11 Br N2 O3'
_chemical_formula_moiety 'C17 H11 Br N2 O3'
_chemical_formula_sum 'C17 H11 Br N2 O3'
_chemical_formula_weight 371.19
_chemical_name_common
;
2-Bromo-3-phenyl-1-(3-phenylsydnon-4-yl)prop-2-en-1-one
;
_chemical_name_systematic
;
2-Bromo-1-(5-oxido-3-phenyl-1,2,3-oxadiazolium-4-yl)-3-phenylprop-2-en-1-one
;
_space_group_IT_number 14
_symmetry_cell_setting monoclinic
_symmetry_space_group_name_Hall '-P 2ybc'
_symmetry_space_group_name_H-M 'P 1 21/c 1'
_atom_sites_solution_hydrogens geom
_atom_sites_solution_primary direct
_atom_sites_solution_secondary difmap
_audit_creation_method SHELXL-97
_cell_angle_alpha 90.00
_cell_angle_beta 129.444(2)
_cell_angle_gamma 90.00
_cell_formula_units_Z 4
_cell_length_a 15.0512(5)
_cell_length_b 5.9887(2)
_cell_length_c 22.3940(6)
_cell_measurement_reflns_used 4335
_cell_measurement_temperature 293(2)
_cell_measurement_theta_max 29.82
_cell_measurement_theta_min 2.36
_cell_volume 1558.80(10)
_computing_cell_refinement 'SAINT (Bruker, 2009)'
_computing_data_collection 'APEX2 (Bruker, 2009)'
_computing_data_reduction 'SAINT (Bruker, 2009)'
_computing_molecular_graphics 'SHELXTL (Sheldrick, 2008)'
_computing_publication_material
;
SHELXTL (Sheldrick, 2008) and PLATON (Spek, 2009)
;
_computing_structure_refinement 'SHELXTL (Sheldrick, 2008)'
_computing_structure_solution 'SHELXTL (Sheldrick, 2008)'
_diffrn_ambient_temperature 293(2)
_diffrn_measured_fraction_theta_full 0.998
_diffrn_measured_fraction_theta_max 0.998
_diffrn_measurement_device_type
;
Bruker SMART APEXII CCD area-detector diffractometer
;
_diffrn_measurement_method '\f and \w scans'
_diffrn_radiation_monochromator graphite
_diffrn_radiation_source 'fine-focus sealed tube'
_diffrn_radiation_type MoK\a
_diffrn_radiation_wavelength 0.71073
_diffrn_reflns_av_R_equivalents 0.0303
_diffrn_reflns_av_sigmaI/netI 0.0305
_diffrn_reflns_limit_h_max 21
_diffrn_reflns_limit_h_min -20
_diffrn_reflns_limit_k_max 8
_diffrn_reflns_limit_k_min -8
_diffrn_reflns_limit_l_max 29
_diffrn_reflns_limit_l_min -32
_diffrn_reflns_number 18185
_diffrn_reflns_theta_full 30.64
_diffrn_reflns_theta_max 30.64
_diffrn_reflns_theta_min 1.75
_diffrn_standards_number 0
_exptl_absorpt_coefficient_mu 2.653
_exptl_absorpt_correction_T_max 0.6583
_exptl_absorpt_correction_T_min 0.4345
_exptl_absorpt_correction_type multi-scan
_exptl_absorpt_process_details '(<i>SADABS</i>; Bruker, 2009)'
_exptl_crystal_colour yellow
_exptl_crystal_density_diffrn 1.582
_exptl_crystal_density_method 'not measured'
_exptl_crystal_description block
_exptl_crystal_F_000 744
_exptl_crystal_size_max 0.377
_exptl_crystal_size_mid 0.267
_exptl_crystal_size_min 0.172
_refine_diff_density_max 0.638
_refine_diff_density_min -0.826
_refine_ls_extinction_method none
_refine_ls_goodness_of_fit_ref 1.022
_refine_ls_hydrogen_treatment refall
_refine_ls_matrix_type full
_refine_ls_number_parameters 252
_refine_ls_number_reflns 4816
_refine_ls_number_restraints 0
_refine_ls_restrained_S_all 1.022
_refine_ls_R_factor_all 0.0674
_refine_ls_R_factor_gt 0.0406
_refine_ls_shift/su_max 0.001
_refine_ls_shift/su_mean 0.000
_refine_ls_structure_factor_coef Fsqd
_refine_ls_weighting_details 'calc w=1/[\s^2^(Fo^2^)+(0.043P)^2^+0.6594P] where P=(Fo^2^+2Fc^2^)/3'
_refine_ls_weighting_scheme calc
_refine_ls_wR_factor_gt 0.0922
_refine_ls_wR_factor_ref 0.1031
_reflns_number_gt 3232
_reflns_number_total 4816
_reflns_threshold_expression I>2\s(I)
_cod_data_source_file tk2656.cif
_cod_data_source_block I
_cod_depositor_comments
;
The following automatic conversions were performed:
'_symmetry_cell_setting' value 'Monoclinic' changed to 'monoclinic'
according to '/home/saulius/struct/CIF-dictionaries/cif_core.dic'
dictionary named 'cif_core.dic' version 2.4.1 from 2010-06-29.

Automatic conversion script
Id: cif_fix_enum 1527 2010-12-29 10:47:43Z saulius 
;
_cod_original_cell_volume 1558.80(8)
_cod_original_sg_symbol_H-M 'P 21/c'
_cod_database_code 2226000
_cod_database_fobs_code 2226000

loop_
_symmetry_equiv_pos_as_xyz
'x, y, z'
'-x, y+1/2, -z+1/2'
'-x, -y, -z'
'x, -y-1/2, z-1/2'

loop_
_atom_site_type_symbol
_atom_site_label
_atom_site_fract_x
_atom_site_fract_y
_atom_site_fract_z
_atom_site_U_iso_or_equiv
_atom_site_adp_type
_atom_site_calc_flag
_atom_site_refinement_flags
_atom_site_occupancy
_atom_site_disorder_assembly
_atom_site_disorder_group
Br Br1 0.90010(2) 0.71291(5) 0.499676(17) 0.06462(12) Uani d . 1 . .
O O1 0.50418(13) 0.7541(2) 0.52358(8) 0.0376(3) Uani d . 1 . .
O O2 0.69784(14) 0.7260(2) 0.61954(8) 0.0452(4) Uani d . 1 . .
O O3 0.66790(15) 0.8945(4) 0.42133(10) 0.0688(5) Uani d . 1 . .
N N1 0.49069(14) 0.7454(2) 0.42344(9) 0.0320(3) Uani d . 1 . .
N N2 0.42695(15) 0.7565(3) 0.44402(10) 0.0370(4) Uani d . 1 . .
C C1 0.4535(2) 0.5529(4) 0.31430(14) 0.0492(5) Uani d . 1 . .
C C2 0.3975(2) 0.5418(5) 0.23612(15) 0.0590(7) Uani d . 1 . .
C C3 0.3218(2) 0.7063(5) 0.18686(14) 0.0584(7) Uani d . 1 . .
C C4 0.3014(2) 0.8844(5) 0.21526(14) 0.0603(7) Uani d . 1 . .
C C5 0.3563(2) 0.9003(4) 0.29352(13) 0.0485(5) Uani d . 1 . .
C C6 0.43174(17) 0.7337(3) 0.34129(11) 0.0364(4) Uani d . 1 . .
C C7 0.61978(17) 0.7329(3) 0.55169(12) 0.0345(4) Uani d . 1 . .
C C8 0.60568(16) 0.7289(3) 0.48251(11) 0.0331(4) Uani d . 1 . .
C C9 0.68943(17) 0.7596(3) 0.46933(12) 0.0394(4) Uani d . 1 . .
C C10 0.79547(16) 0.6228(4) 0.51474(11) 0.0379(4) Uani d . 1 . .
C C11 0.80979(17) 0.4513(4) 0.55817(12) 0.0387(4) Uani d . 1 . .
C C12 0.90186(17) 0.2897(3) 0.60789(12) 0.0399(4) Uani d . 1 . .
C C13 0.87661(19) 0.1127(4) 0.63547(13) 0.0437(5) Uani d . 1 . .
C C14 0.9577(2) -0.0474(4) 0.68386(14) 0.0520(6) Uani d . 1 . .
C C15 1.0664(2) -0.0325(5) 0.70620(16) 0.0600(7) Uani d . 1 . .
C C16 1.0933(2) 0.1406(5) 0.68038(19) 0.0679(8) Uani d . 1 . .
C C17 1.0137(2) 0.3022(5) 0.63199(17) 0.0588(7) Uani d . 1 . .
H H1A 0.505(2) 0.445(4) 0.3489(14) 0.054(7) Uiso d . 1 . .
H H2A 0.411(2) 0.426(5) 0.2196(16) 0.065(8) Uiso d . 1 . .
H H3A 0.286(2) 0.695(4) 0.1345(17) 0.059(8) Uiso d . 1 . .
H H4A 0.251(2) 0.995(5) 0.1826(16) 0.072(9) Uiso d . 1 . .
H H5A 0.343(2) 1.015(4) 0.3145(14) 0.053(7) Uiso d . 1 . .
H H11A 0.7463(18) 0.430(4) 0.5558(12) 0.039(6) Uiso d . 1 . .
H H13A 0.802(2) 0.111(4) 0.6204(13) 0.045(6) Uiso d . 1 . .
H H14A 0.937(2) -0.169(5) 0.7008(16) 0.064(8) Uiso d . 1 . .
H H15A 1.122(3) -0.135(5) 0.7404(17) 0.074(9) Uiso d . 1 . .
H H16A 1.167(3) 0.148(6) 0.6941(19) 0.086(10) Uiso d . 1 . .
H H17A 1.034(2) 0.422(5) 0.6138(16) 0.073(9) Uiso d . 1 . .

loop_
_atom_site_aniso_label
_atom_site_aniso_U_11
_atom_site_aniso_U_22
_atom_site_aniso_U_33
_atom_site_aniso_U_12
_atom_site_aniso_U_13
_atom_site_aniso_U_23
Br1 0.05352(16) 0.0904(2) 0.0739(2) 0.00434(13) 0.05173(15) 0.01659(14)
O1 0.0456(8) 0.0357(7) 0.0432(8) 0.0004(6) 0.0337(7) -0.0005(6)
O2 0.0507(9) 0.0494(9) 0.0344(7) 0.0007(7) 0.0265(7) 0.0009(6)
O3 0.0518(9) 0.0982(14) 0.0619(11) 0.0083(10) 0.0387(9) 0.0395(10)
N1 0.0357(8) 0.0292(8) 0.0359(8) 0.0006(6) 0.0250(7) -0.0002(6)
N2 0.0399(8) 0.0339(8) 0.0432(9) 0.0009(6) 0.0293(8) -0.0012(7)
C1 0.0559(13) 0.0462(12) 0.0469(12) 0.0092(11) 0.0333(11) -0.0010(10)
C2 0.0718(17) 0.0574(15) 0.0522(14) 0.0037(13) 0.0415(13) -0.0145(12)
C3 0.0565(14) 0.0771(18) 0.0352(12) 0.0021(13) 0.0261(11) -0.0098(12)
C4 0.0563(14) 0.0746(18) 0.0367(12) 0.0199(13) 0.0233(11) 0.0045(12)
C5 0.0504(12) 0.0527(13) 0.0381(11) 0.0135(10) 0.0261(10) -0.0010(10)
C6 0.0348(9) 0.0411(10) 0.0335(9) -0.0005(8) 0.0218(8) -0.0036(8)
C7 0.0411(10) 0.0282(9) 0.0401(10) -0.0015(7) 0.0285(9) 0.0002(8)
C8 0.0350(9) 0.0327(9) 0.0340(9) 0.0010(7) 0.0230(8) 0.0024(7)
C9 0.0378(10) 0.0495(12) 0.0352(10) -0.0033(8) 0.0252(9) 0.0032(9)
C10 0.0345(9) 0.0492(11) 0.0377(10) -0.0044(8) 0.0265(8) -0.0041(9)
C11 0.0329(9) 0.0438(11) 0.0432(11) -0.0032(8) 0.0259(9) -0.0038(9)
C12 0.0344(9) 0.0425(11) 0.0439(11) -0.0014(8) 0.0254(9) -0.0038(9)
C13 0.0373(10) 0.0471(12) 0.0443(11) -0.0038(9) 0.0247(9) -0.0031(9)
C14 0.0500(13) 0.0471(13) 0.0534(13) 0.0009(10) 0.0302(11) 0.0039(11)
C15 0.0490(13) 0.0571(15) 0.0614(15) 0.0134(12) 0.0291(12) 0.0067(12)
C16 0.0410(13) 0.0770(19) 0.083(2) 0.0117(12) 0.0384(14) 0.0138(15)
C17 0.0417(12) 0.0630(15) 0.0771(18) 0.0039(11) 0.0402(13) 0.0134(14)

loop_
_atom_type_symbol
_atom_type_description
_atom_type_scat_dispersion_real
_atom_type_scat_dispersion_imag
_atom_type_scat_source
C C 0.0033 0.0016 'International Tables Vol C Tables 4.2.6.8 and 6.1.1.4'
H H 0.0000 0.0000 'International Tables Vol C Tables 4.2.6.8 and 6.1.1.4'
N N 0.0061 0.0033 'International Tables Vol C Tables 4.2.6.8 and 6.1.1.4'
O O 0.0106 0.0060 'International Tables Vol C Tables 4.2.6.8 and 6.1.1.4'
Br Br -0.2901 2.4595 'International Tables Vol C Tables 4.2.6.8 and 6.1.1.4'

loop_
_geom_angle_atom_site_label_1
_geom_angle_atom_site_label_2
_geom_angle_atom_site_label_3
_geom_angle_site_symmetry_1
_geom_angle_site_symmetry_3
_geom_angle
_geom_angle_publ_flag
N2 O1 C7 . . 111.17(15) ?
N2 N1 C8 . . 115.34(16) ?
N2 N1 C6 . . 117.16(16) ?
C8 N1 C6 . . 127.29(16) ?
N1 N2 O1 . . 104.55(15) ?
C6 C1 C2 . . 118.1(2) ?
C6 C1 H1A . . 119.2(16) ?
C2 C1 H1A . . 122.8(16) ?
C3 C2 C1 . . 120.7(2) ?
C3 C2 H2A . . 122.1(19) ?
C1 C2 H2A . . 117.2(19) ?
C4 C3 C2 . . 120.0(2) ?
C4 C3 H3A . . 121.3(17) ?
C2 C3 H3A . . 118.7(17) ?
C3 C4 C5 . . 120.6(2) ?
C3 C4 H4A . . 120.5(18) ?
C5 C4 H4A . . 118.9(18) ?
C6 C5 C4 . . 118.0(2) ?
C6 C5 H5A . . 118.9(15) ?
C4 C5 H5A . . 123.2(15) ?
C5 C6 C1 . . 122.6(2) ?
C5 C6 N1 . . 119.33(18) ?
C1 C6 N1 . . 118.08(18) ?
O2 C7 C8 . . 136.9(2) ?
O2 C7 O1 . . 120.12(19) ?
C8 C7 O1 . . 102.93(16) ?
N1 C8 C7 . . 105.97(17) ?
N1 C8 C9 . . 121.14(17) ?
C7 C8 C9 . . 131.22(18) ?
O3 C9 C8 . . 118.59(19) ?
O3 C9 C10 . . 122.82(19) ?
C8 C9 C10 . . 118.59(17) ?
C11 C10 C9 . . 122.08(18) ?
C11 C10 Br1 . . 125.70(16) ?
C9 C10 Br1 . . 112.17(15) ?
C10 C11 C12 . . 134.49(19) ?
C10 C11 H11A . . 112.3(13) ?
C12 C11 H11A . . 113.2(14) ?
C13 C12 C17 . . 117.8(2) ?
C13 C12 C11 . . 116.55(19) ?
C17 C12 C11 . . 125.6(2) ?
C14 C13 C12 . . 121.4(2) ?
C14 C13 H13A . . 122.0(15) ?
C12 C13 H13A . . 116.5(14) ?
C15 C14 C13 . . 119.7(2) ?
C15 C14 H14A . . 121.0(17) ?
C13 C14 H14A . . 119.4(17) ?
C16 C15 C14 . . 119.9(2) ?
C16 C15 H15A . . 119.6(19) ?
C14 C15 H15A . . 120.4(19) ?
C15 C16 C17 . . 121.5(2) ?
C15 C16 H16A . . 120(2) ?
C17 C16 H16A . . 118(2) ?
C16 C17 C12 . . 119.7(3) ?
C16 C17 H17A . . 120.5(17) ?
C12 C17 H17A . . 119.8(17) ?

loop_
_geom_bond_atom_site_label_1
_geom_bond_atom_site_label_2
_geom_bond_site_symmetry_2
_geom_bond_distance
_geom_bond_publ_flag
Br1 C10 . 1.8867(19) ?
O1 N2 . 1.376(2) ?
O1 C7 . 1.431(2) ?
O2 C7 . 1.193(3) ?
O3 C9 . 1.213(3) ?
N1 N2 . 1.303(2) ?
N1 C8 . 1.359(2) ?
N1 C6 . 1.450(2) ?
C1 C6 . 1.377(3) ?
C1 C2 . 1.380(3) ?
C1 H1A . 0.93(3) ?
C2 C3 . 1.374(4) ?
C2 H2A . 0.87(3) ?
C3 C4 . 1.373(4) ?
C3 H3A . 0.93(3) ?
C4 C5 . 1.387(3) ?
C4 H4A . 0.92(3) ?
C5 C6 . 1.373(3) ?
C5 H5A . 0.92(3) ?
C7 C8 . 1.424(3) ?
C8 C9 . 1.477(3) ?
C9 C10 . 1.480(3) ?
C10 C11 . 1.335(3) ?
C11 C12 . 1.462(3) ?
C11 H11A . 0.93(2) ?
C12 C13 . 1.396(3) ?
C12 C17 . 1.405(3) ?
C13 C14 . 1.380(3) ?
C13 H13A . 0.94(2) ?
C14 C15 . 1.376(4) ?
C14 H14A . 0.96(3) ?
C15 C16 . 1.368(4) ?
C15 H15A . 0.93(3) ?
C16 C17 . 1.377(4) ?
C16 H16A . 0.95(3) ?
C17 H17A . 0.97(3) ?

loop_
_geom_hbond_atom_site_label_D
_geom_hbond_atom_site_label_H
_geom_hbond_atom_site_label_A
_geom_hbond_site_symmetry_A
_geom_hbond_distance_DH
_geom_hbond_distance_HA
_geom_hbond_distance_DA
_geom_hbond_angle_DHA
_geom_hbond_publ_flag
C2 H2A O3 2_645 0.87(3) 2.58(3) 3.126(3) 122(2) yes
C3 H3A O3 2_645 0.93(3) 2.53(3) 3.140(4) 124(2) yes
C5 H5A O2 3_676 0.92(3) 2.47(3) 3.388(3) 171(2) yes
C17 H17A Br1 . 0.97(3) 2.66(3) 3.364(3) 130(3) yes
C14 H14A Cg1 2_746 0.96(3) 2.86(3) 3.639(3) 139(2) yes

loop_
_geom_torsion_atom_site_label_1
_geom_torsion_atom_site_label_2
_geom_torsion_atom_site_label_3
_geom_torsion_atom_site_label_4
_geom_torsion_site_symmetry_1
_geom_torsion_site_symmetry_2
_geom_torsion_site_symmetry_3
_geom_torsion_site_symmetry_4
_geom_torsion
_geom_torsion_publ_flag
C8 N1 N2 O1 . . . . 1.9(2) ?
C6 N1 N2 O1 . . . . 176.99(14) ?
C7 O1 N2 N1 . . . . -2.04(18) ?
C6 C1 C2 C3 . . . . -0.3(4) ?
C1 C2 C3 C4 . . . . 0.1(5) ?
C2 C3 C4 C5 . . . . -0.1(5) ?
C3 C4 C5 C6 . . . . 0.3(4) ?
C4 C5 C6 C1 . . . . -0.6(4) ?
C4 C5 C6 N1 . . . . 179.9(2) ?
C2 C1 C6 C5 . . . . 0.5(4) ?
C2 C1 C6 N1 . . . . -180.0(2) ?
N2 N1 C6 C5 . . . . 57.7(3) ?
C8 N1 C6 C5 . . . . -127.9(2) ?
N2 N1 C6 C1 . . . . -121.9(2) ?
C8 N1 C6 C1 . . . . 52.6(3) ?
N2 O1 C7 O2 . . . . -179.32(17) ?
N2 O1 C7 C8 . . . . 1.49(18) ?
N2 N1 C8 C7 . . . . -1.0(2) ?
C6 N1 C8 C7 . . . . -175.51(16) ?
N2 N1 C8 C9 . . . . -167.81(17) ?
C6 N1 C8 C9 . . . . 17.6(3) ?
O2 C7 C8 N1 . . . . -179.3(2) ?
O1 C7 C8 N1 . . . . -0.36(18) ?
O2 C7 C8 C9 . . . . -14.3(4) ?
O1 C7 C8 C9 . . . . 164.64(19) ?
N1 C8 C9 O3 . . . . 34.8(3) ?
C7 C8 C9 O3 . . . . -128.2(2) ?
N1 C8 C9 C10 . . . . -144.59(19) ?
C7 C8 C9 C10 . . . . 52.3(3) ?
O3 C9 C10 C11 . . . . -169.2(2) ?
C8 C9 C10 C11 . . . . 10.2(3) ?
O3 C9 C10 Br1 . . . . 8.3(3) ?
C8 C9 C10 Br1 . . . . -172.26(15) ?
C9 C10 C11 C12 . . . . 179.9(2) ?
Br1 C10 C11 C12 . . . . 2.7(4) ?
C10 C11 C12 C13 . . . . -171.1(2) ?
C10 C11 C12 C17 . . . . 11.2(4) ?
C17 C12 C13 C14 . . . . -1.0(4) ?
C11 C12 C13 C14 . . . . -178.9(2) ?
C12 C13 C14 C15 . . . . 0.5(4) ?
C13 C14 C15 C16 . . . . 0.0(4) ?
C14 C15 C16 C17 . . . . -0.1(5) ?
C15 C16 C17 C12 . . . . -0.4(5) ?
C13 C12 C17 C16 . . . . 0.9(4) ?
C11 C12 C17 C16 . . . . 178.6(3) ?
